data_2008355
loop_
_publ_author_name
'Baker, L.-J.'
'Clark, George R.'
'Copp, Brent R.'
'Hansen, Richard P.'
'Squire, Christopher J.'

_publ_section_title
;
 2-Ethylthio-9-methyl-1,4-dihydroacridine-1,4-dione and
 9-methyl-2-(4-tolylthio)-1,4-dihydroacridine-1,4-dione
;
_journal_issue 4
_journal_name_full 'Acta Crystallographica Section C'
_journal_page_first 634
_journal_page_last 636
_journal_paper_doi 10.1107/S0108270198014929
_journal_volume 55
_journal_year 1999
_chemical_formula_sum 'C21 H15 N O2 S'
_chemical_formula_weight 345.40
_chemical_name_systematic
;
9-methyl-2-(4-tolylthio)-1,4-dihydroacridine-1,4-dione
;
_space_group_IT_number 14
_symmetry_cell_setting monoclinic
_symmetry_space_group_name_Hall '-P 2yn'
_symmetry_space_group_name_H-M 'P 1 21/n 1'
_audit_creation_method SHELXL97
_cell_angle_alpha 90.00
_cell_angle_beta 98.4450(10)
_cell_angle_gamma 90.00
_cell_formula_units_Z 4
_cell_length_a 9.2792(2)
_cell_length_b 8.7627(2)
_cell_length_c 20.1726(5)
_cell_measurement_reflns_used 6056
_cell_measurement_temperature 203(2)
_cell_measurement_theta_max 27.47
_cell_measurement_theta_min 2.04
_cell_volume 1622.47(7)
_computing_cell_refinement SMART
_computing_data_collection 'SMART (Siemens, 1994b)'
_computing_data_reduction 'SHELXTL (Siemens, 1994a)'
_computing_molecular_graphics SHELXTL
_computing_publication_material SHELXTL
_computing_structure_refinement 'SHELXL97 (Sheldrick, 1997)'
_computing_structure_solution 'SHELXS97 (Sheldrick, 1990)'
_diffrn_ambient_temperature 203(2)
_diffrn_measured_fraction_theta_full 0.906
_diffrn_measured_fraction_theta_max 0.906
_diffrn_measurement_device_type 'Siemens SMART CCD'
_diffrn_measurement_method \w
_diffrn_radiation_monochromator graphite
_diffrn_radiation_source 'fine-focus sealed tube'
_diffrn_radiation_type MoK\a
_diffrn_radiation_wavelength 0.71073
_diffrn_reflns_av_R_equivalents 0.016
_diffrn_reflns_av_sigmaI/netI 0.022
_diffrn_reflns_limit_h_max 11
_diffrn_reflns_limit_h_min -12
_diffrn_reflns_limit_k_max 11
_diffrn_reflns_limit_k_min 0
_diffrn_reflns_limit_l_max 26
_diffrn_reflns_limit_l_min 0
_diffrn_reflns_number 3593
_diffrn_reflns_theta_full 27.47
_diffrn_reflns_theta_max 27.47
_diffrn_reflns_theta_min 2.04
_diffrn_standards_decay_% none
_exptl_absorpt_coefficient_mu 0.214
_exptl_absorpt_correction_T_max 0.969
_exptl_absorpt_correction_T_min 0.935
_exptl_absorpt_correction_type multi-scan
_exptl_absorpt_process_details '(Blessing, 1995)'
_exptl_crystal_colour orange
_exptl_crystal_density_diffrn 1.414
_exptl_crystal_density_method 'not measured'
_exptl_crystal_description prism
_exptl_crystal_F_000 720
_exptl_crystal_size_max 0.32
_exptl_crystal_size_mid 0.24
_exptl_crystal_size_min 0.15
_refine_diff_density_max 0.28
_refine_diff_density_min -0.24
_refine_ls_extinction_method none
_refine_ls_goodness_of_fit_ref 1.042
_refine_ls_hydrogen_treatment mixed
_refine_ls_matrix_type full
_refine_ls_number_parameters 228
_refine_ls_number_reflns 3593
_refine_ls_number_restraints 0
_refine_ls_restrained_S_all 1.042
_refine_ls_R_factor_all 0.043
_refine_ls_R_factor_gt 0.035
_refine_ls_shift/su_max 0.075
_refine_ls_shift/su_mean 0.004
_refine_ls_structure_factor_coef Fsqd
_refine_ls_weighting_details 'w = 1/[\s^2^(Fo^2^)+(0.0441P)^2^+0.6126P] where P=(Fo^2^+2Fc^2^)/3'
_refine_ls_weighting_scheme calc
_refine_ls_wR_factor_ref 0.094
_reflns_number_gt 3078
_reflns_number_total 3593
_reflns_threshold_expression I>2\s(I)
_cod_data_source_file fr1151.cif
_cod_data_source_block stolb
_cod_depositor_comments
;
The following automatic conversions were performed:
'_symmetry_cell_setting' value 'Monoclinic' changed to 'monoclinic'
according to '/home/saulius/struct/CIF-dictionaries/cif_core.dic'
dictionary named 'cif_core.dic' version 2.4.1 from 2010-06-29.

Automatic conversion script
Id: cif_fix_enum 1527 2010-12-29 10:47:43Z saulius 

The following automatic conversions were performed:

'_refine_ls_weighting_scheme' value 'calc w =
1/[\s^2^(Fo^2^)+(0.0441P)^2^+0.6126P] where P=(Fo^2^+2Fc^2^)/3' was
changed to 'calc'. New tag '_refine_ls_weighting_details' was
created. The value of the new tag was set to 'w =
1/[\s^2^(Fo^2^)+(0.0441P)^2^+0.6126P] where P=(Fo^2^+2Fc^2^)/3'.

Automatic conversion script
Id: cif_fix_values 3143 2015-03-26 13:38:13Z robertas 
;
_cod_original_cell_volume 1622.47(6)
_cod_original_sg_symbol_H-M 'P 21/n'
_cod_database_code 2008355

loop_
_symmetry_equiv_pos_as_xyz
'x, y, z'
'-x+1/2, y+1/2, -z+1/2'
'-x, -y, -z'
'x-1/2, -y-1/2, z-1/2'

loop_
_atom_site_label
_atom_site_fract_x
_atom_site_fract_y
_atom_site_fract_z
_atom_site_U_iso_or_equiv
_atom_site_adp_type
_atom_site_calc_flag
_atom_site_refinement_flags
_atom_site_occupancy
_atom_site_disorder_assembly
_atom_site_disorder_group
_atom_site_type_symbol
O1 0.44792(11) 0.69100(13) 0.16313(6) 0.0395(3) Uani d . 1 . . O
O4 0.82416(11) 0.32426(13) 0.06580(5) 0.0363(3) Uani d . 1 . . O
N10 0.53843(12) 0.26612(13) 0.02528(5) 0.0244(2) Uani d . 1 . . N
S2 0.72142(4) 0.72242(5) 0.237659(19) 0.03344(12) Uani d . 1 . . S
C1 0.52465(14) 0.59212(16) 0.14389(7) 0.0252(3) Uani d . 1 . . C
C2 0.68416(14) 0.59221(15) 0.17161(6) 0.0245(3) Uani d . 1 . . C
C3 0.78022(14) 0.50423(16) 0.14570(7) 0.0260(3) Uani d . 1 . . C
H3A 0.8797 0.5120 0.1630 0.031 Uiso calc R 1 . . H
C4a 0.57277(14) 0.37584(15) 0.06899(6) 0.0220(3) Uani d . 1 . . C
C4 0.73444(14) 0.39668(15) 0.09141(6) 0.0245(3) Uani d . 1 . . C
C5 0.35741(16) 0.11594(17) -0.03989(7) 0.0312(3) Uani d . 1 . . C
H5A 0.4319 0.0599 -0.0556 0.037 Uiso calc R 1 . . H
C6 0.21503(17) 0.07753(18) -0.06036(8) 0.0366(3) Uani d . 1 . . C
H6A 0.1920 -0.0066 -0.0889 0.044 Uiso calc R 1 . . H
C7 0.10308(17) 0.16424(19) -0.03870(8) 0.0371(3) Uani d . 1 . . C
H7A 0.0054 0.1380 -0.0533 0.045 Uiso calc R 1 . . H
C8a 0.28125(14) 0.32734(15) 0.02729(6) 0.0242(3) Uani d . 1 . . C
C8 0.13438(15) 0.28619(18) 0.00340(7) 0.0312(3) Uani d . 1 . . C
H8A 0.0579 0.3435 0.0167 0.037 Uiso calc R 1 . . H
C9a 0.46969(13) 0.47152(14) 0.09468(6) 0.0219(3) Uani d . 1 . . C
C9 0.32123(14) 0.44973(15) 0.07337(6) 0.0238(3) Uani d . 1 . . C
C10a 0.39362(14) 0.23950(15) 0.00475(6) 0.0241(3) Uani d . 1 . . C
C11 0.20621(15) 0.54849(19) 0.09675(8) 0.0349(3) Uani d . 1 . . C
H11A 0.2110 0.6502 0.0782 0.052 Uiso calc R 1 . . H
H11B 0.2225 0.5541 0.1453 0.052 Uiso calc R 1 . . H
H11C 0.1109 0.5049 0.0818 0.052 Uiso calc R 1 . . H
C12 0.91275(15) 0.69992(16) 0.26136(7) 0.0282(3) Uani d . 1 . . C
C13 1.00805(17) 0.79496(18) 0.23386(8) 0.0353(3) Uani d . 1 . . C
H13A 0.9719 0.8669 0.2010 0.042 Uiso calc R 1 . . H
C14 1.15661(17) 0.78344(19) 0.25494(8) 0.0369(3) Uani d . 1 . . C
H14A 1.2206 0.8475 0.2358 0.044 Uiso calc R 1 . . H
C15 1.21302(16) 0.67886(17) 0.30388(7) 0.0313(3) Uani d . 1 . . C
C16 1.11620(17) 0.58404(18) 0.33057(8) 0.0347(3) Uani d . 1 . . C
H16A 1.1522 0.5119 0.3634 0.042 Uiso calc R 1 . . H
C17 0.96698(16) 0.59396(18) 0.30963(7) 0.0332(3) Uani d . 1 . . C
H17A 0.9030 0.5289 0.3282 0.040 Uiso calc R 1 . . H
C18 1.37464(17) 0.6695(2) 0.32687(9) 0.0444(4) Uani d . 1 . . C
H18A 1.3946 0.5901 0.3605 0.067 Uiso calc R 1 . . H
H18B 1.4095 0.7666 0.3460 0.067 Uiso calc R 1 . . H
H18C 1.4240 0.6457 0.2890 0.067 Uiso calc R 1 . . H

loop_
_atom_site_aniso_label
_atom_site_aniso_U_11
_atom_site_aniso_U_22
_atom_site_aniso_U_33
_atom_site_aniso_U_12
_atom_site_aniso_U_13
_atom_site_aniso_U_23
O1 0.0286(5) 0.0408(6) 0.0475(6) 0.0076(5) 0.0007(5) -0.0191(5)
O4 0.0231(5) 0.0441(6) 0.0420(6) 0.0052(4) 0.0062(4) -0.0123(5)
N10 0.0238(5) 0.0254(6) 0.0237(5) 0.0033(4) 0.0024(4) 0.0001(4)
S2 0.02592(19) 0.0391(2) 0.0343(2) 0.00037(15) 0.00093(14) -0.01384(15)
C1 0.0228(6) 0.0275(7) 0.0253(6) 0.0023(5) 0.0039(5) -0.0009(5)
C2 0.0239(6) 0.0256(7) 0.0233(6) -0.0018(5) 0.0012(5) 0.0004(5)
C3 0.0199(6) 0.0309(7) 0.0266(6) -0.0005(5) 0.0014(5) 0.0002(5)
C4a 0.0213(6) 0.0239(6) 0.0207(6) 0.0016(5) 0.0030(5) 0.0030(5)
C4 0.0214(6) 0.0271(7) 0.0253(6) 0.0021(5) 0.0045(5) 0.0020(5)
C5 0.0328(7) 0.0296(7) 0.0296(7) 0.0050(6) -0.0010(6) -0.0041(6)
C6 0.0370(8) 0.0323(8) 0.0371(8) -0.0022(6) -0.0059(6) -0.0074(6)
C7 0.0277(7) 0.0405(8) 0.0405(8) -0.0054(6) -0.0033(6) -0.0033(7)
C8a 0.0229(6) 0.0268(7) 0.0224(6) 0.0003(5) 0.0023(5) 0.0026(5)
C8 0.0237(7) 0.0377(8) 0.0315(7) 0.0001(6) 0.0016(5) -0.0006(6)
C9A 0.0220(6) 0.0232(6) 0.0206(6) 0.0024(5) 0.0037(5) 0.0017(5)
C9 0.0223(6) 0.0269(7) 0.0222(6) 0.0030(5) 0.0037(5) 0.0017(5)
C10a 0.0253(6) 0.0250(6) 0.0211(6) 0.0017(5) 0.0006(5) 0.0031(5)
C11 0.0223(7) 0.0422(8) 0.0398(8) 0.0060(6) 0.0028(6) -0.0100(7)
C12 0.0257(7) 0.0323(7) 0.0259(6) -0.0030(5) 0.0015(5) -0.0084(5)
C13 0.0366(8) 0.0372(8) 0.0308(7) -0.0056(6) 0.0000(6) 0.0041(6)
C14 0.0329(8) 0.0435(9) 0.0350(8) -0.0107(7) 0.0070(6) -0.0010(7)
C15 0.0279(7) 0.0369(8) 0.0290(7) -0.0003(6) 0.0033(5) -0.0121(6)
C16 0.0362(8) 0.0350(8) 0.0320(7) 0.0022(6) 0.0019(6) 0.0008(6)
C17 0.0329(7) 0.0348(8) 0.0319(7) -0.0067(6) 0.0049(6) 0.0003(6)
C18 0.0281(8) 0.0575(11) 0.0465(9) 0.0032(7) 0.0016(7) -0.0145(8)

loop_
_atom_type_symbol
_atom_type_description
_atom_type_scat_dispersion_real
_atom_type_scat_dispersion_imag
_atom_type_scat_source
C C 0.0033 0.0016 'International Tables Vol C Tables 4.2.6.8 and 6.1.1.4'
H H 0.0000 0.0000 'International Tables Vol C Tables 4.2.6.8 and 6.1.1.4'
N N 0.0061 0.0033 'International Tables Vol C Tables 4.2.6.8 and 6.1.1.4'
O O 0.0106 0.0060 'International Tables Vol C Tables 4.2.6.8 and 6.1.1.4'
S S 0.1246 0.1234 'International Tables Vol C Tables 4.2.6.8 and 6.1.1.4'

loop_
_geom_angle_atom_site_label_1
_geom_angle_atom_site_label_2
_geom_angle_atom_site_label_3
_geom_angle
C4A N10 C10A 117.36(11)
C2 S2 C12 102.12(6)
O1 C1 C9A 123.89(12)
O1 C1 C2 118.02(12)
C9A C1 C2 118.09(11)
C3 C2 C1 121.94(12)
C3 C2 S2 127.10(10)
C1 C2 S2 110.93(9)
C2 C3 C4 121.77(12)
N10 C4A C9A 124.45(12)
N10 C4A C4 114.94(11)
C9A C4A C4 120.60(11)
O4 C4 C3 120.79(12)
O4 C4 C4A 121.25(12)
C3 C4 C4A 117.95(11)
C6 C5 C10A 120.57(14)
C5 C6 C7 119.86(14)
C8 C7 C6 120.99(14)
C10A C8A C8 117.69(12)
C10A C8A C9 118.70(12)
C8 C8A C9 123.59(12)
C7 C8 C8A 120.86(14)
C9 C9A C4A 119.51(12)
C9 C9A C1 121.95(11)
C4A C9A C1 118.54(11)
C9A C9 C8A 116.91(12)
C9A C9 C11 122.64(12)
C8A C9 C11 120.45(12)
N10 C10A C5 116.99(12)
N10 C10A C8A 123.01(12)
C5 C10A C8A 119.99(12)
C17 C12 C13 119.73(14)
C17 C12 S2 120.52(11)
C13 C12 S2 119.66(12)
C14 C13 C12 119.81(14)
C13 C14 C15 121.29(14)
C16 C15 C14 118.14(14)
C16 C15 C18 121.31(15)
C14 C15 C18 120.55(15)
C15 C16 C17 121.14(14)
C12 C17 C16 119.89(14)

loop_
_geom_bond_atom_site_label_1
_geom_bond_atom_site_label_2
_geom_bond_site_symmetry_2
_geom_bond_distance
_geom_bond_publ_flag
O1 C1 . 1.2204(16) ?
O4 C4 . 1.2204(16) ?
N10 C4A . 1.3118(17) ?
N10 C10A . 1.3667(17) ?
S2 C2 . 1.7497(13) ?
S2 C12 . 1.7804(14) ?
C1 C9A . 1.4878(18) ?
C1 C2 . 1.5034(18) ?
C2 C3 . 1.3412(19) ?
C3 C4 . 1.4599(19) ?
C4A C9A . 1.4254(17) ?
C4A C4 . 1.5130(17) ?
C5 C6 . 1.367(2) ?
C5 C10A . 1.4168(19) ?
C6 C7 . 1.407(2) ?
C7 C8 . 1.369(2) ?
C8A C10A . 1.4233(18) ?
C8A C8 . 1.4236(19) ?
C8A C9 . 1.4320(19) ?
C9A C9 . 1.3947(17) ?
C9 C11 . 1.5027(18) ?
C12 C17 . 1.386(2) ?
C12 C13 . 1.388(2) ?
C13 C14 . 1.385(2) ?
C14 C15 . 1.392(2) ?
C15 C16 . 1.389(2) ?
C15 C18 . 1.506(2) ?
C16 C17 . 1.390(2) ?

loop_
_cod_related_entry_id
_cod_related_entry_database
_cod_related_entry_code
1 ChemSpider 8816618
